data_4003987
loop_
_publ_author_name
'Routledge, Kieran'
'Vir, Praveen'
'Cook, Nicholas'
'Murgatroyd, Philip A. E.'
'Ahmed, Sheikh J.'
'Savvin, Stanislav N.'
'Claridge, John B.'
'Alaria, Jonathan'

_publ_section_title
;
 Mode Crystallography Analysis through the Structural Phase Transition and
 Magnetic Critical Behavior of the Lacunar Spinel GaMo4Se8
;
_journal_name_full 'Chemistry of Materials'
_journal_paper_doi 10.1021/acs.chemmater.1c01448
_journal_year 2021
_chemical_formula_iupac GaMo4Se8
_chemical_formula_moiety 'Ga Mo4 Se8'
_chemical_formula_structural GaMo4Se8
_chemical_formula_sum 'Ga Mo4 Se8'
_chemical_formula_weight 1085.16
_chemical_name_common GaMo4Se8
_chemical_name_systematic GaMo4Se8
_space_group_IT_number 216
_space_group_name_Hall 'F -4 2 3'
_space_group_name_H-M_alt 'F -4 3 m'
_symmetry_cell_setting cubic
_symmetry_space_group_name_Hall 'F -4 2 3'
_symmetry_space_group_name_H-M 'F -4 3 m'
_cell_angle_alpha 90.0000
_cell_angle_beta 90.0000
_cell_angle_gamma 90.0000
_cell_formula_units_Z 4
_cell_length_a 10.16473(2)
_cell_length_b 10.16473(2)
_cell_length_c 10.16473(2)
_cell_measurement_temperature 65
_cell_volume 1050.238(4)
_computing_structure_refinement FULLPROF
_computing_structure_solution FULLPROF
_diffrn_ambient_temperature 65
_diffrn_detector '128 He-3 counting tubes'
_diffrn_detector_type N/A
_diffrn_measurement_device_type 'Two-axis diffractometer'
_diffrn_measurement_method High-resolution
_diffrn_radiation_monochromator Germanium
_diffrn_radiation_type Neutron
_diffrn_radiation_wavelength 1.59400
_diffrn_source 'nuclear reactor'
_diffrn_source_type 'High-resolution 2-axis diffractometer (D2B)'
_exptl_crystal_density_diffrn 6.863
_pd_char_colour Black
_pd_char_particle_morphology 'Fine powder'
_pd_instr_location 'Institut Laue-Langevin (ILL) Grenoble'
_pd_meas_2theta_range_inc 0.050018
_pd_meas_2theta_range_max 159.95000
_pd_meas_2theta_range_min 0.05000
_pd_meas_number_of_points 3199
_pd_meas_scan_method cont
_pd_proc_2theta_range_inc 0.050018
_pd_proc_2theta_range_max 159.8526
_pd_proc_2theta_range_min -0.0474
_pd_proc_info_excluded_regions '146 -160 deg'
_pd_proc_ls_background_function 'Linear intrapolation between a set of background points'
_pd_proc_ls_pref_orient_corr No
_pd_proc_ls_profile_function 'Thompson-Cox-Hastings pseudo-Voigt (Axial divergence asymmetry)'
_pd_proc_ls_prof_R_factor 4.8366
_pd_proc_ls_prof_wR_expected 2.6510
_pd_proc_ls_prof_wR_factor 6.1975
_pd_proc_wavelength 1.594000
_pd_spec_mounting Vanadium
_pd_spec_mount_mode reflection
_pd_spec_shape cylinder
_pd_spec_size_axial 6
_pd_spec_size_equat 6
_pd_spec_size_thick 5
_refine_ls_goodness_of_fit_all 2.3377
_refine_ls_number_constraints 0
_refine_ls_number_parameters 7
_refine_ls_number_reflns 79
_refine_ls_number_restraints 0
_refine_ls_R_I_factor 2.9706
_cod_data_source_file cm1c01448_si_007.cif
_cod_data_source_block GaMo4Se8_cub
_cod_original_cell_volume 1050.238(6)
_cod_original_formula_sum 'Ga1 Mo4 Se8'
_cod_database_code 4003987
_pd_proc_ls_prof_cr_factor 9.9998
_pd_proc_ls_prof_cwr_factor 10.0334
_pd_proc_ls_prof_cwr_expected 4.2918
_pd_proc_ls_prof_chi2 5.4653
_pd_proc_ls_prof_echi2 5.6051

loop_
_symmetry_equiv_pos_as_xyz
x,y,z
x,-y,-z
-x,y,-z
-x,-y,z
y,z,x
-y,-z,x
y,-z,-x
-y,z,-x
z,x,y
-z,x,-y
-z,-x,y
z,-x,-y
y,x,z
-y,x,-z
y,-x,-z
-y,-x,z
z,y,x
-z,-y,x
-z,y,-x
z,-y,-x
x,z,y
x,-z,-y
-x,-z,y
-x,z,-y
x+1/2,y+1/2,z
x+1/2,-y+1/2,-z
-x+1/2,y+1/2,-z
-x+1/2,-y+1/2,z
y+1/2,z+1/2,x
-y+1/2,-z+1/2,x
y+1/2,-z+1/2,-x
-y+1/2,z+1/2,-x
z+1/2,x+1/2,y
-z+1/2,x+1/2,-y
-z+1/2,-x+1/2,y
z+1/2,-x+1/2,-y
y+1/2,x+1/2,z
-y+1/2,x+1/2,-z
y+1/2,-x+1/2,-z
-y+1/2,-x+1/2,z
z+1/2,y+1/2,x
-z+1/2,-y+1/2,x
-z+1/2,y+1/2,-x
z+1/2,-y+1/2,-x
x+1/2,z+1/2,y
x+1/2,-z+1/2,-y
-x+1/2,-z+1/2,y
-x+1/2,z+1/2,-y
x+1/2,y,z+1/2
x+1/2,-y,-z+1/2
-x+1/2,y,-z+1/2
-x+1/2,-y,z+1/2
y+1/2,z,x+1/2
-y+1/2,-z,x+1/2
y+1/2,-z,-x+1/2
-y+1/2,z,-x+1/2
z+1/2,x,y+1/2
-z+1/2,x,-y+1/2
-z+1/2,-x,y+1/2
z+1/2,-x,-y+1/2
y+1/2,x,z+1/2
-y+1/2,x,-z+1/2
y+1/2,-x,-z+1/2
-y+1/2,-x,z+1/2
z+1/2,y,x+1/2
-z+1/2,-y,x+1/2
-z+1/2,y,-x+1/2
z+1/2,-y,-x+1/2
x+1/2,z,y+1/2
x+1/2,-z,-y+1/2
-x+1/2,-z,y+1/2
-x+1/2,z,-y+1/2
x,y+1/2,z+1/2
x,-y+1/2,-z+1/2
-x,y+1/2,-z+1/2
-x,-y+1/2,z+1/2
y,z+1/2,x+1/2
-y,-z+1/2,x+1/2
y,-z+1/2,-x+1/2
-y,z+1/2,-x+1/2
z,x+1/2,y+1/2
-z,x+1/2,-y+1/2
-z,-x+1/2,y+1/2
z,-x+1/2,-y+1/2
y,x+1/2,z+1/2
-y,x+1/2,-z+1/2
y,-x+1/2,-z+1/2
-y,-x+1/2,z+1/2
z,y+1/2,x+1/2
-z,-y+1/2,x+1/2
-z,y+1/2,-x+1/2
z,-y+1/2,-x+1/2
x,z+1/2,y+1/2
x,-z+1/2,-y+1/2
-x,-z+1/2,y+1/2
-x,z+1/2,-y+1/2

loop_
_atom_site_label
_atom_site_fract_x
_atom_site_fract_y
_atom_site_fract_z
_atom_site_U_iso_or_equiv
_atom_site_occupancy
_atom_site_adp_type
_atom_site_type_symbol
Mo1 0.39922 0.39922 0.39922 0.00073 1.00000 Uiso Mo
Se1 0.63660 0.63660 0.63660 0.00047 1.00000 Uiso Se
Se2 0.13667 0.13667 0.13667 0.00037 1.00000 Uiso Se
Ga1 0.00000 0.00000 0.00000 0.00194 1.00000 Uiso Ga

loop_
_atom_type_symbol
_atom_type_scat_length_neutron
_atom_type_scat_source
Mo 0.67150 V.F._Sears_Neutron_News_3_26_(1992)
Se 0.79700 V.F._Sears_Neutron_News_3_26_(1992)
Ga 0.72880 V.F._Sears_Neutron_News_3_26_(1992)

loop_
_geom_angle_atom_site_label_1
_geom_angle_atom_site_label_2
_geom_angle_atom_site_label_3
_geom_angle
_geom_angle_site_symmetry_1
_geom_angle_site_symmetry_3
_geom_angle_publ_flag
Mo1 Mo1 Mo1 60.00000(14 2_566 3_656 ?
Mo1 Mo1 Mo1 60.00000(14 2_566 4_665 ?
Mo1 Mo1 Se1 102.0463(2) 2_566 2_566 ?
Mo1 Mo1 Se1 54.04251(16 2_566 3_656 ?
Mo1 Mo1 Se1 54.04251(16 2_566 4_665 ?
Mo1 Mo1 Se2 142.1067(4) 2_566 28_555 ?
Mo1 Mo1 Se2 142.1067(4) 2_566 51_555 ?
Mo1 Mo1 Se2 100.9414(2) 2_566 74_555 ?
Mo1 Mo1 Mo1 60.00000(14 3_656 4_665 ?
Mo1 Mo1 Se1 54.04251(16 3_656 2_566 ?
Mo1 Mo1 Se1 102.0463(2) 3_656 3_656 ?
Mo1 Mo1 Se1 54.04251(16 3_656 4_665 ?
Mo1 Mo1 Se2 142.1067(4) 3_656 28_555 ?
Mo1 Mo1 Se2 100.9414(2) 3_656 51_555 ?
Mo1 Mo1 Se2 142.1067(4) 3_656 74_555 ?
Mo1 Mo1 Se1 54.04251(16 4_665 2_566 ?
Mo1 Mo1 Se1 54.04251(16 4_665 3_656 ?
Mo1 Mo1 Se1 102.0463(2) 4_665 4_665 ?
Mo1 Mo1 Se2 100.9414(2) 4_665 28_555 ?
Mo1 Mo1 Se2 142.1067(4) 4_665 51_555 ?
Mo1 Mo1 Se2 142.1067(4) 4_665 74_555 ?
Se1 Mo1 Se1 105.4782(3) 2_566 3_656 ?
Se1 Mo1 Se1 105.4782(3) 2_566 4_665 ?
Se1 Mo1 Se2 88.0836(2) 2_566 28_555 ?
Se1 Mo1 Se2 88.0836(2) 2_566 51_555 ?
Se1 Mo1 Se2 157.0123(5) 2_566 74_555 ?
Se1 Mo1 Se1 105.4782(3) 3_656 4_665 ?
Se1 Mo1 Se2 88.0836(2) 3_656 28_555 ?
Se1 Mo1 Se2 157.0123(5) 3_656 51_555 ?
Se1 Mo1 Se2 88.0836(2) 3_656 74_555 ?
Se1 Mo1 Se2 157.0123(5) 4_665 28_555 ?
Se1 Mo1 Se2 88.0836(2) 4_665 51_555 ?
Se1 Mo1 Se2 88.0836(2) 4_665 74_555 ?
Se2 Mo1 Se2 73.64671(19 28_555 51_555 ?
Se2 Mo1 Se2 73.64671(19 28_555 74_555 ?
Se2 Mo1 Se2 73.64671(19 51_555 74_555 ?
Mo1 Se1 Mo1 71.91502(19 2_566 3_656 ?
Mo1 Se1 Mo1 71.91502(19 2_566 4_665 ?
Mo1 Se1 Mo1 71.91502(19 3_656 4_665 ?
Mo1 Se2 Mo1 104.2134(3) 28_555 51_555 ?
Mo1 Se2 Mo1 104.2134(3) 28_555 74_555 ?
Mo1 Se2 Ga1 114.3230(3) 28_555 1_555 ?
Mo1 Se2 Mo1 104.2134(3) 51_555 74_555 ?
Mo1 Se2 Ga1 114.3230(3) 51_555 1_555 ?
Mo1 Se2 Ga1 114.3230(3) 74_555 1_555 ?
Se2 Ga1 Se2 109.4712(2) 1_555 2_555 ?
Se2 Ga1 Se2 109.4712(2) 1_555 3_555 ?
Se2 Ga1 Se2 109.4712(2) 1_555 4_555 ?
Se2 Ga1 Se2 109.4712(2) 2_555 3_555 ?
Se2 Ga1 Se2 109.4712(2) 2_555 4_555 ?
Se2 Ga1 Se2 109.4712(2) 3_555 4_555 ?

loop_
_geom_bond_atom_site_label_1
_geom_bond_atom_site_label_2
_geom_bond_distance
_geom_bond_site_symmetry_2
_geom_bond_publ_flag
Mo1 Mo1 2.897445(4) 2_566 ?
Mo1 Mo1 2.897445(4) 3_656 ?
Mo1 Mo1 2.897445(4) 4_665 ?
Mo1 Se1 2.467233(5) 2_566 ?
Mo1 Se1 2.467233(5) 3_656 ?
Mo1 Se1 2.467233(5) 4_665 ?
Mo1 Se2 2.718162(5) 28_555 ?
Mo1 Se2 2.718162(5) 51_555 ?
Mo1 Se2 2.718162(5) 74_555 ?
Se1 Mo1 2.467233(5) 2_566 ?
Se1 Mo1 2.467233(5) 3_656 ?
Se1 Mo1 2.467233(5) 4_665 ?
Se2 Mo1 2.718162(5) 28_555 ?
Se2 Mo1 2.718162(5) 51_555 ?
Se2 Mo1 2.718162(5) 74_555 ?
Se2 Ga1 2.406188(3) 1_555 ?
Ga1 Se2 2.406188(3) 1_555 ?
Ga1 Se2 2.406188(3) 2_555 ?
Ga1 Se2 2.406188(3) 3_555 ?
Ga1 Se2 2.406188(3) 4_555 ?
